data_4036815
loop_
_publ_author_name
'Bose, Sritama'
'Yang, Jun'
'Yu, Zhi-Xiang'

_publ_section_title
;
 Formal Synthesis of Gracilamine Using Rh(I)-Catalyzed [3 + 2 + 1]
 Cycloaddition of 1-Yne-Vinylcyclopropanes and CO.
;
_journal_issue 15
_journal_name_full 'The Journal of organic chemistry'
_journal_page_first 6757
_journal_page_last 6765
_journal_paper_doi 10.1021/acs.joc.6b00608
_journal_volume 81
_journal_year 2016
_chemical_absolute_configuration ad
_chemical_formula_moiety 'C22 H17 Br O4'
_chemical_formula_sum 'C22 H17 Br O4'
_chemical_formula_weight 425.26
_space_group_crystal_system monoclinic
_space_group_IT_number 4
_space_group_name_Hall 'P 2yb'
_space_group_name_H-M_alt 'P 1 21 1'
_atom_sites_solution_hydrogens geom
_audit_creation_date 2016-01-20
_audit_creation_method
;
Olex2 1.2
(compiled 2015.09.30 svn.r3233 for OlexSys, GUI svn.r5103)
;
_cell_angle_alpha 90
_cell_angle_beta 99.5432(5)
_cell_angle_gamma 90
_cell_formula_units_Z 2
_cell_length_a 12.49463(6)
_cell_length_b 6.03595(5)
_cell_length_c 12.70711(6)
_cell_measurement_reflns_used 53439
_cell_measurement_temperature 180.00(10)
_cell_measurement_theta_max 76.5490
_cell_measurement_theta_min 3.4970
_cell_volume 945.069(10)
_computing_cell_refinement
;
CrysAlisPro, Agilent Technologies,
Version 1.171.36.32 (release 02-08-2013 CrysAlis171 .NET)
(compiled Aug  2 2013,16:46:58)
;
_computing_data_collection
;
CrysAlisPro, Agilent Technologies,
Version 1.171.36.32 (release 02-08-2013 CrysAlis171 .NET)
(compiled Aug  2 2013,16:46:58)
;
_computing_data_reduction
;
CrysAlisPro, Agilent Technologies,
Version 1.171.36.32 (release 02-08-2013 CrysAlis171 .NET)
(compiled Aug  2 2013,16:46:58)
;
_computing_molecular_graphics 'Olex2 (Dolomanov et al., 2009)'
_computing_publication_material 'Olex2 (Dolomanov et al., 2009)'
_computing_structure_refinement 'ShelXL (Sheldrick, 2015)'
_computing_structure_solution
;
Superflip (Palatinus & Chapuis, 2007;Palatinus & van der Lee, 2008;
Palatinus et al., 2012)
;
_diffrn_ambient_temperature 180.00(10)
_diffrn_detector_area_resol_mean 10.3914
_diffrn_measured_fraction_theta_full 0.974
_diffrn_measured_fraction_theta_max 0.995
_diffrn_measurement_details
;
#__ type_ start__ end____ width___ exp.time_
  1 omega  -97.00  -17.00   1.0000    1.0000
omega____ theta____ kappa____ phi______ frames
    -      -40.7306  -57.0000 -180.0000 80

#__ type_ start__ end____ width___ exp.time_
  2 omega -101.00   -8.00   1.0000    1.0000
omega____ theta____ kappa____ phi______ frames
    -      -40.7306  -77.0000  120.0000 93

#__ type_ start__ end____ width___ exp.time_
  3 omega  -80.00   -8.00   1.0000    1.0000
omega____ theta____ kappa____ phi______ frames
    -      -40.7306  -77.0000  -90.0000 72

#__ type_ start__ end____ width___ exp.time_
  4 omega -117.00  -10.00   1.0000    1.0000
omega____ theta____ kappa____ phi______ frames
    -      -40.7306  -77.0000   30.0000 107

#__ type_ start__ end____ width___ exp.time_
  5 omega -105.00  -63.00   1.0000    1.0000
omega____ theta____ kappa____ phi______ frames
    -      -40.7306 -142.0000 -120.0000 42

#__ type_ start__ end____ width___ exp.time_
  6 omega  -33.00   68.00   1.0000    1.0000
omega____ theta____ kappa____ phi______ frames
    -       40.7306  -57.0000 -120.0000 101

#__ type_ start__ end____ width___ exp.time_
  7 omega   19.00   48.00   1.0000    1.0000
omega____ theta____ kappa____ phi______ frames
    -       40.7306   38.0000   30.0000 29

#__ type_ start__ end____ width___ exp.time_
  8 omega   57.00  121.00   1.0000    1.0000
omega____ theta____ kappa____ phi______ frames
    -       40.7306 -178.0000  -90.0000 64

#__ type_ start__ end____ width___ exp.time_
  9 omega   31.00   65.00   1.0000    1.0000
omega____ theta____ kappa____ phi______ frames
    -       40.7306   38.0000 -150.0000 34

#__ type_ start__ end____ width___ exp.time_
 10 omega   10.00   67.00   1.0000    1.0000
omega____ theta____ kappa____ phi______ frames
    -       40.7306   77.0000  -30.0000 57

#__ type_ start__ end____ width___ exp.time_
 11 omega   37.00   92.00   1.0000    1.0000
omega____ theta____ kappa____ phi______ frames
    -       40.7306 -128.0000   49.0000 55

#__ type_ start__ end____ width___ exp.time_
 12 omega   86.00  111.00   1.0000    1.0000
omega____ theta____ kappa____ phi______ frames
    -       40.7306   77.0000  -30.0000 25

#__ type_ start__ end____ width___ exp.time_
 13 omega  -33.00   66.00   1.0000    1.0000
omega____ theta____ kappa____ phi______ frames
    -       40.7306  -19.0000   30.0000 99

#__ type_ start__ end____ width___ exp.time_
 14 omega   80.00  174.00   1.0000    1.0000
omega____ theta____ kappa____ phi______ frames
    -      113.0000   77.0000  150.0000 94

#__ type_ start__ end____ width___ exp.time_
 15 omega  112.00  172.00   1.0000    1.0000
omega____ theta____ kappa____ phi______ frames
    -      113.0000   77.0000  120.0000 60

#__ type_ start__ end____ width___ exp.time_
 16 omega   79.00  105.00   1.0000    1.0000
omega____ theta____ kappa____ phi______ frames
    -      113.0000   77.0000 -180.0000 26

#__ type_ start__ end____ width___ exp.time_
 17 omega   50.00  143.00   1.0000    1.0000
omega____ theta____ kappa____ phi______ frames
    -      113.0000  -61.0000 -180.0000 93

#__ type_ start__ end____ width___ exp.time_
 18 omega   79.00  105.00   1.0000    1.0000
omega____ theta____ kappa____ phi______ frames
    -      113.0000   77.0000   90.0000 26

#__ type_ start__ end____ width___ exp.time_
 19 omega   90.00  116.00   1.0000    1.0000
omega____ theta____ kappa____ phi______ frames
    -      113.0000 -111.0000  120.0000 26

#__ type_ start__ end____ width___ exp.time_
 20 omega   83.00  175.00   1.0000    1.0000
omega____ theta____ kappa____ phi______ frames
    -      113.0000   60.0000 -105.1246 92

#__ type_ start__ end____ width___ exp.time_
 21 omega   79.00  115.00   1.0000    1.0000
omega____ theta____ kappa____ phi______ frames
    -      113.0000   77.0000   30.0000 36

#__ type_ start__ end____ width___ exp.time_
 22 omega  100.00  173.00   1.0000    1.0000
omega____ theta____ kappa____ phi______ frames
    -      113.0000  111.0000  -90.0000 73

#__ type_ start__ end____ width___ exp.time_
 23 omega   85.00  111.00   1.0000    1.0000
omega____ theta____ kappa____ phi______ frames
    -      113.0000   45.0000 -180.0000 26

#__ type_ start__ end____ width___ exp.time_
 24 omega   79.00  106.00   1.0000    1.0000
omega____ theta____ kappa____ phi______ frames
    -      113.0000   77.0000   60.0000 27

#__ type_ start__ end____ width___ exp.time_
 25 omega   35.00   66.00   1.0000    1.0000
omega____ theta____ kappa____ phi______ frames
    -      113.0000 -111.0000  120.0000 31

#__ type_ start__ end____ width___ exp.time_
 26 omega   79.00  105.00   1.0000    1.0000
omega____ theta____ kappa____ phi______ frames
    -      113.0000   77.0000  120.0000 26

#__ type_ start__ end____ width___ exp.time_
 27 omega   84.00  122.00   1.0000    1.0000
omega____ theta____ kappa____ phi______ frames
    -      113.0000   61.0000  120.0000 38

#__ type_ start__ end____ width___ exp.time_
 28 omega   47.00  147.00   1.0000    1.0000
omega____ theta____ kappa____ phi______ frames
    -      113.0000  -77.0000    0.0000 100

#__ type_ start__ end____ width___ exp.time_
 29 omega   79.00  174.00   1.0000    1.0000
omega____ theta____ kappa____ phi______ frames
    -      113.0000   77.0000    0.0000 95

#__ type_ start__ end____ width___ exp.time_
 30 omega   79.00  171.00   1.0000    1.0000
omega____ theta____ kappa____ phi______ frames
    -      113.0000   77.0000  -30.0000 92

#__ type_ start__ end____ width___ exp.time_
 31 omega  130.00  156.00   1.0000    1.0000
omega____ theta____ kappa____ phi______ frames
    -      113.0000   61.0000  -60.0000 26

#__ type_ start__ end____ width___ exp.time_
 32 omega   83.00  176.00   1.0000    1.0000
omega____ theta____ kappa____ phi______ frames
    -      113.0000   61.0000   60.0000 93

#__ type_ start__ end____ width___ exp.time_
 33 omega   83.00  111.00   1.0000    1.0000
omega____ theta____ kappa____ phi______ frames
    -      113.0000   61.0000  -60.0000 28

#__ type_ start__ end____ width___ exp.time_
 34 omega   80.00  106.00   1.0000    1.0000
omega____ theta____ kappa____ phi______ frames
    -      113.0000   74.0000  -96.8357 26

#__ type_ start__ end____ width___ exp.time_
 35 omega   84.00  113.00   1.0000    1.0000
omega____ theta____ kappa____ phi______ frames
    -      113.0000   61.0000  150.0000 29

#__ type_ start__ end____ width___ exp.time_
 36 omega   47.00  109.00   1.0000    1.0000
omega____ theta____ kappa____ phi______ frames
    -      113.0000  -94.0000  -30.0000 62

#__ type_ start__ end____ width___ exp.time_
 37 omega   84.00  178.00   1.0000    1.0000
omega____ theta____ kappa____ phi______ frames
    -      113.0000   61.0000 -120.0000 94

#__ type_ start__ end____ width___ exp.time_
 38 omega   84.00  110.00   1.0000    1.0000
omega____ theta____ kappa____ phi______ frames
    -      113.0000   61.0000   30.0000 26

#__ type_ start__ end____ width___ exp.time_
 39 omega  118.00  144.00   1.0000    1.0000
omega____ theta____ kappa____ phi______ frames
    -      113.0000   45.0000 -120.0000 26

#__ type_ start__ end____ width___ exp.time_
 40 omega   79.00  122.00   1.0000    1.0000
omega____ theta____ kappa____ phi______ frames
    -      113.0000   77.0000  -90.0000 43

#__ type_ start__ end____ width___ exp.time_
 41 omega   83.00  109.00   1.0000    1.0000
omega____ theta____ kappa____ phi______ frames
    -      113.0000   61.0000   90.0000 26

#__ type_ start__ end____ width___ exp.time_
 42 omega   80.00  107.00   1.0000    1.0000
omega____ theta____ kappa____ phi______ frames
    -      113.0000   77.0000 -150.0000 27

#__ type_ start__ end____ width___ exp.time_
 43 omega   75.00  112.00   1.0000    1.0000
omega____ theta____ kappa____ phi______ frames
    -      113.0000 -111.0000  -60.0000 37

#__ type_ start__ end____ width___ exp.time_
 44 omega   83.00  123.00   1.0000    1.0000
omega____ theta____ kappa____ phi______ frames
    -      113.0000   61.0000    0.0000 40

#__ type_ start__ end____ width___ exp.time_
 45 omega   84.00  109.00   1.0000    1.0000
omega____ theta____ kappa____ phi______ frames
    -      113.0000   61.0000 -180.0000 25

#__ type_ start__ end____ width___ exp.time_
 46 omega  126.00  164.00   1.0000    1.0000
omega____ theta____ kappa____ phi______ frames
    -      113.0000   77.0000   30.0000 38

#__ type_ start__ end____ width___ exp.time_
 47 omega   79.00  111.00   1.0000    1.0000
omega____ theta____ kappa____ phi______ frames
    -      113.0000   77.0000  -60.0000 32

#__ type_ start__ end____ width___ exp.time_
 48 omega   86.00  111.00   1.0000    1.0000
omega____ theta____ kappa____ phi______ frames
    -      113.0000   45.0000 -120.0000 25

#__ type_ start__ end____ width___ exp.time_
 49 omega   83.00  109.00   1.0000    1.0000
omega____ theta____ kappa____ phi______ frames
    -      113.0000   61.0000 -150.0000 26

#__ type_ start__ end____ width___ exp.time_
 50 omega   30.00  108.00   1.0000    1.0000
omega____ theta____ kappa____ phi______ frames
    -      113.0000  -94.0000 -180.0000 78

#__ type_ start__ end____ width___ exp.time_
 51 omega  113.00  177.00   1.0000    1.0000
omega____ theta____ kappa____ phi______ frames
    -      113.0000   77.0000 -180.0000 64

#__ type_ start__ end____ width___ exp.time_
 52 omega   83.00  109.00   1.0000    1.0000
omega____ theta____ kappa____ phi______ frames
    -      113.0000   70.0000 -105.9232 26

#__ type_ start__ end____ width___ exp.time_
 53 omega   86.00  113.00   1.0000    1.0000
omega____ theta____ kappa____ phi______ frames
    -      113.0000   45.0000  150.0000 27

#__ type_ start__ end____ width___ exp.time_
 54 omega   83.00  111.00   1.0000    1.0000
omega____ theta____ kappa____ phi______ frames
    -      113.0000   61.0000  -30.0000 28

#__ type_ start__ end____ width___ exp.time_
 55 omega  142.00  169.00   1.0000    1.0000
omega____ theta____ kappa____ phi______ frames
    -      113.0000   58.0000  102.2462 27

#__ type_ start__ end____ width___ exp.time_
 56 omega   83.00  139.00   1.0000    1.0000
omega____ theta____ kappa____ phi______ frames
    -      113.0000   58.0000  102.2462 56

#__ type_ start__ end____ width___ exp.time_
 57 omega -122.00    5.00   1.0000    1.0000
omega____ theta____ kappa____ phi______ frames
    -      -40.7306  -19.0000 -120.0000 127

#__ type_ start__ end____ width___ exp.time_
 58 omega  -74.00   38.00   1.0000    1.0000
omega____ theta____ kappa____ phi______ frames
    -      -40.7306   77.0000  -60.0000 112

#__ type_ start__ end____ width___ exp.time_
 59 omega -117.00  -14.00   1.0000    1.0000
omega____ theta____ kappa____ phi______ frames
    -      -40.7306  -38.0000  -30.0000 103

#__ type_ start__ end____ width___ exp.time_
 60 omega -115.00  -63.00   1.0000    1.0000
omega____ theta____ kappa____ phi______ frames
    -      -40.7306 -142.0000 -120.0000 52

#__ type_ start__ end____ width___ exp.time_
 61 omega -122.00    5.00   1.0000    1.0000
omega____ theta____ kappa____ phi______ frames
    -      -40.7306  -19.0000  120.0000 127

#__ type_ start__ end____ width___ exp.time_
 62 omega -122.00    5.00   1.0000    1.0000
omega____ theta____ kappa____ phi______ frames
    -      -40.7306  -19.0000   30.0000 127

#__ type_ start__ end____ width___ exp.time_
 63 omega   57.00  131.00   1.0000    1.0000
omega____ theta____ kappa____ phi______ frames
    -       40.7306  178.0000   90.0000 74

#__ type_ start__ end____ width___ exp.time_
 64 omega   57.00  131.00   1.0000    1.0000
omega____ theta____ kappa____ phi______ frames
    -       40.7306  178.0000  -30.0000 74

#__ type_ start__ end____ width___ exp.time_
 65 omega    7.00  119.00   1.0000    1.0000
omega____ theta____ kappa____ phi______ frames
    -       40.7306   77.0000  120.0000 112

#__ type_ start__ end____ width___ exp.time_
 66 omega    7.00  119.00   1.0000    1.0000
omega____ theta____ kappa____ phi______ frames
    -       40.7306   77.0000  -90.0000 112

#__ type_ start__ end____ width___ exp.time_
 67 omega    7.00  119.00   1.0000    1.0000
omega____ theta____ kappa____ phi______ frames
    -       40.7306   77.0000  -60.0000 112

#__ type_ start__ end____ width___ exp.time_
 68 omega    1.00   83.00   1.0000    1.0000
omega____ theta____ kappa____ phi______ frames
    -       40.7306  -99.0000   60.0000 82

#__ type_ start__ end____ width___ exp.time_
 69 omega    7.00  119.00   1.0000    1.0000
omega____ theta____ kappa____ phi______ frames
    -       40.7306   77.0000 -150.0000 112

#__ type_ start__ end____ width___ exp.time_
 70 omega   11.00  115.00   1.0000    1.0000
omega____ theta____ kappa____ phi______ frames
    -       40.7306   57.0000   60.0000 104

#__ type_ start__ end____ width___ exp.time_
 71 omega   57.00  131.00   1.0000    1.0000
omega____ theta____ kappa____ phi______ frames
    -       40.7306  178.0000 -150.0000 74

#__ type_ start__ end____ width___ exp.time_
 72 omega   38.00   98.00   1.0000    1.0000
omega____ theta____ kappa____ phi______ frames
    -      113.0000  -45.0000  -30.0000 60

#__ type_ start__ end____ width___ exp.time_
 73 omega   83.00  178.00   1.0000    1.0000
omega____ theta____ kappa____ phi______ frames
    -      113.0000   61.0000  -90.0000 95

#__ type_ start__ end____ width___ exp.time_
 74 omega   82.00  178.00   1.0000    1.0000
omega____ theta____ kappa____ phi______ frames
    -      113.0000   30.0000  150.0000 96

#__ type_ start__ end____ width___ exp.time_
 75 omega   85.00  178.00   1.0000    1.0000
omega____ theta____ kappa____ phi______ frames
    -      113.0000   45.0000   60.0000 93

#__ type_ start__ end____ width___ exp.time_
 76 omega   85.00  178.00   1.0000    1.0000
omega____ theta____ kappa____ phi______ frames
    -      113.0000   45.0000 -150.0000 93

#__ type_ start__ end____ width___ exp.time_
 77 omega   83.00  178.00   1.0000    1.0000
omega____ theta____ kappa____ phi______ frames
    -      113.0000   61.0000 -120.0000 95

#__ type_ start__ end____ width___ exp.time_
 78 omega   35.00   91.00   1.0000    1.0000
omega____ theta____ kappa____ phi______ frames
    -      113.0000  -30.0000   90.0000 56

#__ type_ start__ end____ width___ exp.time_
 79 omega   83.00  178.00   1.0000    1.0000
omega____ theta____ kappa____ phi______ frames
    -      113.0000   61.0000  150.0000 95

#__ type_ start__ end____ width___ exp.time_
 80 omega   35.00  116.00   1.0000    1.0000
omega____ theta____ kappa____ phi______ frames
    -      113.0000 -111.0000    0.0000 81

#__ type_ start__ end____ width___ exp.time_
 81 omega   29.00  109.00   1.0000    1.0000
omega____ theta____ kappa____ phi______ frames
    -      113.0000  -94.0000   90.0000 80

#__ type_ start__ end____ width___ exp.time_
 82 omega   83.00  178.00   1.0000    1.0000
omega____ theta____ kappa____ phi______ frames
    -      113.0000   61.0000    0.0000 95

#__ type_ start__ end____ width___ exp.time_
 83 omega   85.00  178.00   1.0000    1.0000
omega____ theta____ kappa____ phi______ frames
    -      113.0000   45.0000    0.0000 93

#__ type_ start__ end____ width___ exp.time_
 84 omega   85.00  178.00   1.0000    1.0000
omega____ theta____ kappa____ phi______ frames
    -      113.0000   45.0000  -30.0000 93

#__ type_ start__ end____ width___ exp.time_
 85 omega   85.00  178.00   1.0000    1.0000
omega____ theta____ kappa____ phi______ frames
    -      113.0000   45.0000   90.0000 93

#__ type_ start__ end____ width___ exp.time_
 86 omega   83.00  178.00   1.0000    1.0000
omega____ theta____ kappa____ phi______ frames
    -      113.0000   61.0000   30.0000 95

#__ type_ start__ end____ width___ exp.time_
 87 omega   82.00  178.00   1.0000    1.0000
omega____ theta____ kappa____ phi______ frames
    -      113.0000   30.0000    0.0000 96

#__ type_ start__ end____ width___ exp.time_
 88 omega   85.00  178.00   1.0000    1.0000
omega____ theta____ kappa____ phi______ frames
    -      113.0000   45.0000 -120.0000 93

#__ type_ start__ end____ width___ exp.time_
 89 omega   35.00   91.00   1.0000    1.0000
omega____ theta____ kappa____ phi______ frames
    -      113.0000  -30.0000 -180.0000 56

#__ type_ start__ end____ width___ exp.time_
 90 omega   34.00  147.00   1.0000    1.0000
omega____ theta____ kappa____ phi______ frames
    -      113.0000  -77.0000    0.0000 113

#__ type_ start__ end____ width___ exp.time_
 91 omega   82.00  178.00   1.0000    1.0000
omega____ theta____ kappa____ phi______ frames
    -      113.0000   30.0000  -30.0000 96

#__ type_ start__ end____ width___ exp.time_
 92 omega   79.00  178.00   1.0000    1.0000
omega____ theta____ kappa____ phi______ frames
    -      113.0000   77.0000  106.4862 99

#__ type_ start__ end____ width___ exp.time_
 93 omega   29.00  109.00   1.0000    1.0000
omega____ theta____ kappa____ phi______ frames
    -      113.0000  -94.0000 -120.0000 80

#__ type_ start__ end____ width___ exp.time_
 94 omega   85.00  178.00   1.0000    1.0000
omega____ theta____ kappa____ phi______ frames
    -      113.0000   45.0000 -180.0000 93

#__ type_ start__ end____ width___ exp.time_
 95 omega  100.00  178.00   1.0000    1.0000
omega____ theta____ kappa____ phi______ frames
    -      113.0000  111.0000 -180.0000 78

#__ type_ start__ end____ width___ exp.time_
 96 omega   83.00  178.00   1.0000    1.0000
omega____ theta____ kappa____ phi______ frames
    -      113.0000   61.0000   60.0000 95

#__ type_ start__ end____ width___ exp.time_
 97 omega   85.00  178.00   1.0000    1.0000
omega____ theta____ kappa____ phi______ frames
    -      113.0000   45.0000   30.0000 93

#__ type_ start__ end____ width___ exp.time_
 98 omega   83.00  178.00   1.0000    1.0000
omega____ theta____ kappa____ phi______ frames
    -      113.0000   61.0000 -180.0000 95

#__ type_ start__ end____ width___ exp.time_
 99 omega   82.00  178.00   1.0000    1.0000
omega____ theta____ kappa____ phi______ frames
    -      113.0000   66.0000  -33.8876 96

#__ type_ start__ end____ width___ exp.time_
100 omega   79.00  178.00   1.0000    1.0000
omega____ theta____ kappa____ phi______ frames
    -      113.0000   77.0000 -150.0000 99

#__ type_ start__ end____ width___ exp.time_
101 omega   35.00  116.00   1.0000    1.0000
omega____ theta____ kappa____ phi______ frames
    -      113.0000 -111.0000 -150.0000 81

#__ type_ start__ end____ width___ exp.time_
102 omega -130.00   49.00   1.0000    1.0000
omega____ theta____ kappa____ phi______ frames
    -      -40.7306    0.0000 -180.0000 179

#__ type_ start__ end____ width___ exp.time_
103 omega -130.00   49.00   1.0000    1.0000
omega____ theta____ kappa____ phi______ frames
    -      -40.7306    0.0000 -150.0000 179

#__ type_ start__ end____ width___ exp.time_
104 omega -130.00   49.00   1.0000    1.0000
omega____ theta____ kappa____ phi______ frames
    -      -40.7306    0.0000 -120.0000 179

#__ type_ start__ end____ width___ exp.time_
105 omega  -49.00  130.00   1.0000    1.0000
omega____ theta____ kappa____ phi______ frames
    -       40.7306    0.0000  -60.0000 179

#__ type_ start__ end____ width___ exp.time_
106 omega  -49.00  130.00   1.0000    1.0000
omega____ theta____ kappa____ phi______ frames
    -       40.7306    0.0000 -120.0000 179

#__ type_ start__ end____ width___ exp.time_
107 omega  -49.00  130.00   1.0000    1.0000
omega____ theta____ kappa____ phi______ frames
    -       40.7306    0.0000   60.0000 179

#__ type_ start__ end____ width___ exp.time_
108 omega  -49.00  130.00   1.0000    1.0000
omega____ theta____ kappa____ phi______ frames
    -       40.7306    0.0000  150.0000 179

#__ type_ start__ end____ width___ exp.time_
109 omega  -49.00  130.00   1.0000    1.0000
omega____ theta____ kappa____ phi______ frames
    -       40.7306    0.0000 -180.0000 179

#__ type_ start__ end____ width___ exp.time_
110 omega  -49.00  130.00   1.0000    1.0000
omega____ theta____ kappa____ phi______ frames
    -       40.7306    0.0000    0.0000 179

#__ type_ start__ end____ width___ exp.time_
111 omega  -49.00  130.00   1.0000    1.0000
omega____ theta____ kappa____ phi______ frames
    -       40.7306    0.0000  -30.0000 179

#__ type_ start__ end____ width___ exp.time_
112 omega  -49.00  130.00   1.0000    1.0000
omega____ theta____ kappa____ phi______ frames
    -       40.7306    0.0000 -150.0000 179

#__ type_ start__ end____ width___ exp.time_
113 omega  -49.00  130.00   1.0000    1.0000
omega____ theta____ kappa____ phi______ frames
    -       40.7306    0.0000   90.0000 179

#__ type_ start__ end____ width___ exp.time_
114 omega  -49.00  130.00   1.0000    1.0000
omega____ theta____ kappa____ phi______ frames
    -       40.7306    0.0000   30.0000 179

#__ type_ start__ end____ width___ exp.time_
115 omega  -49.00  130.00   1.0000    1.0000
omega____ theta____ kappa____ phi______ frames
    -       40.7306    0.0000  120.0000 179

#__ type_ start__ end____ width___ exp.time_
116 omega  -49.00  130.00   1.0000    1.0000
omega____ theta____ kappa____ phi______ frames
    -       40.7306    0.0000  -90.0000 179

#__ type_ start__ end____ width___ exp.time_
117 omega   79.00  178.00   1.0000    1.0000
omega____ theta____ kappa____ phi______ frames
    -      113.0000   77.0000  120.0000 99

#__ type_ start__ end____ width___ exp.time_
118 omega   79.00  178.00   1.0000    1.0000
omega____ theta____ kappa____ phi______ frames
    -      113.0000   77.0000  -30.0000 99

#__ type_ start__ end____ width___ exp.time_
119 omega   79.00  178.00   1.0000    1.0000
omega____ theta____ kappa____ phi______ frames
    -      113.0000   77.0000  -90.0000 99

#__ type_ start__ end____ width___ exp.time_
120 omega   82.00  178.00   1.0000    1.0000
omega____ theta____ kappa____ phi______ frames
    -      113.0000   30.0000  120.0000 96

#__ type_ start__ end____ width___ exp.time_
121 omega   82.00  178.00   1.0000    1.0000
omega____ theta____ kappa____ phi______ frames
    -      113.0000   30.0000   90.0000 96

#__ type_ start__ end____ width___ exp.time_
122 omega   82.00  178.00   1.0000    1.0000
omega____ theta____ kappa____ phi______ frames
    -      113.0000   30.0000  -60.0000 96

#__ type_ start__ end____ width___ exp.time_
123 omega   82.00  178.00   1.0000    1.0000
omega____ theta____ kappa____ phi______ frames
    -      113.0000   30.0000 -180.0000 96

#__ type_ start__ end____ width___ exp.time_
124 omega   24.00  178.00   1.0000    1.0000
omega____ theta____ kappa____ phi______ frames
    -      113.0000    0.0000  150.0000 154

#__ type_ start__ end____ width___ exp.time_
125 omega   83.00  178.00   1.0000    1.0000
omega____ theta____ kappa____ phi______ frames
    -      113.0000   58.0000  102.2462 95

#__ type_ start__ end____ width___ exp.time_
126 omega   83.00  178.00   1.0000    1.0000
omega____ theta____ kappa____ phi______ frames
    -      113.0000   61.0000  -30.0000 95

#__ type_ start__ end____ width___ exp.time_
127 omega   81.00  178.00   1.0000    1.0000
omega____ theta____ kappa____ phi______ frames
    -      113.0000   70.0000 -105.9232 97

#__ type_ start__ end____ width___ exp.time_
128 omega   24.00  178.00   1.0000    1.0000
omega____ theta____ kappa____ phi______ frames
    -      113.0000    0.0000   60.0000 154

#__ type_ start__ end____ width___ exp.time_
129 omega   24.00  178.00   1.0000    1.0000
omega____ theta____ kappa____ phi______ frames
    -      113.0000    0.0000   30.0000 154

#__ type_ start__ end____ width___ exp.time_
130 omega   85.00  178.00   1.0000    1.0000
omega____ theta____ kappa____ phi______ frames
    -      113.0000   45.0000  -60.0000 93

#__ type_ start__ end____ width___ exp.time_
131 omega   79.00  178.00   1.0000    1.0000
omega____ theta____ kappa____ phi______ frames
    -      113.0000   77.0000  150.0000 99

#__ type_ start__ end____ width___ exp.time_
132 omega   85.00  178.00   1.0000    1.0000
omega____ theta____ kappa____ phi______ frames
    -      113.0000   45.0000  -90.0000 93

#__ type_ start__ end____ width___ exp.time_
133 omega   24.00  178.00   1.0000    1.0000
omega____ theta____ kappa____ phi______ frames
    -      113.0000    0.0000  -90.0000 154

#__ type_ start__ end____ width___ exp.time_
134 omega   86.00  178.00   1.0000    1.0000
omega____ theta____ kappa____ phi______ frames
    -      113.0000   43.0000   18.3384 92

#__ type_ start__ end____ width___ exp.time_
135 omega   24.00  178.00   1.0000    1.0000
omega____ theta____ kappa____ phi______ frames
    -      113.0000    0.0000 -120.0000 154

#__ type_ start__ end____ width___ exp.time_
136 omega   24.00  178.00   1.0000    1.0000
omega____ theta____ kappa____ phi______ frames
    -      113.0000    0.0000 -150.0000 154

#__ type_ start__ end____ width___ exp.time_
137 omega   24.00  178.00   1.0000    1.0000
omega____ theta____ kappa____ phi______ frames
    -      113.0000    0.0000  -60.0000 154

#__ type_ start__ end____ width___ exp.time_
138 omega   24.00  178.00   1.0000    1.0000
omega____ theta____ kappa____ phi______ frames
    -      113.0000    0.0000  -30.0000 154

#__ type_ start__ end____ width___ exp.time_
139 omega   24.00  178.00   1.0000    1.0000
omega____ theta____ kappa____ phi______ frames
    -      113.0000    0.0000    0.0000 154

#__ type_ start__ end____ width___ exp.time_
140 omega   79.00  178.00   1.0000    1.0000
omega____ theta____ kappa____ phi______ frames
    -      113.0000   77.0000    0.0000 99

#__ type_ start__ end____ width___ exp.time_
141 omega   24.00  178.00   1.0000    1.0000
omega____ theta____ kappa____ phi______ frames
    -      113.0000    0.0000 -180.0000 154

#__ type_ start__ end____ width___ exp.time_
142 omega   24.00  178.00   1.0000    1.0000
omega____ theta____ kappa____ phi______ frames
    -      113.0000    0.0000   90.0000 154

#__ type_ start__ end____ width___ exp.time_
143 omega   24.00  178.00   1.0000    1.0000
omega____ theta____ kappa____ phi______ frames
    -      113.0000    0.0000  120.0000 154

#__ type_ start__ end____ width___ exp.time_
144 omega   52.00  178.00   1.0000    1.0000
omega____ theta____ kappa____ phi______ frames
    -      113.0000   15.0000  -30.0000 126

#__ type_ start__ end____ width___ exp.time_
145 omega   24.00  178.00   1.0000    1.0000
omega____ theta____ kappa____ phi______ frames
    -      113.0000    0.0000 -180.0000 154

#__ type_ start__ end____ width___ exp.time_
146 omega   79.00  178.00   1.0000    1.0000
omega____ theta____ kappa____ phi______ frames
    -      113.0000   77.0000  -60.0000 99

#__ type_ start__ end____ width___ exp.time_
147 omega -130.00   49.00   1.0000    1.0000
omega____ theta____ kappa____ phi______ frames
    -      -40.7306    0.0000  -60.0000 179

#__ type_ start__ end____ width___ exp.time_
148 omega -130.00   49.00   1.0000    1.0000
omega____ theta____ kappa____ phi______ frames
    -      -40.7306    0.0000  -30.0000 179

#__ type_ start__ end____ width___ exp.time_
149 omega -130.00   49.00   1.0000    1.0000
omega____ theta____ kappa____ phi______ frames
    -      -40.7306    0.0000    0.0000 179

#__ type_ start__ end____ width___ exp.time_
150 omega -130.00   49.00   1.0000    1.0000
omega____ theta____ kappa____ phi______ frames
    -      -40.7306    0.0000  -90.0000 179
;
_diffrn_measurement_device_type 'SuperNova, Dual, Cu at zero, Atlas'
_diffrn_measurement_method '\w scans'
_diffrn_orient_matrix_UB_11 0.1241653000
_diffrn_orient_matrix_UB_12 -0.0012513000
_diffrn_orient_matrix_UB_13 0.0059020000
_diffrn_orient_matrix_UB_21 0.0147392000
_diffrn_orient_matrix_UB_22 -0.0132343000
_diffrn_orient_matrix_UB_23 0.1226473000
_diffrn_orient_matrix_UB_31 -0.0014241000
_diffrn_orient_matrix_UB_32 -0.2548158000
_diffrn_orient_matrix_UB_33 -0.0063798000
_diffrn_radiation_monochromator mirror
_diffrn_radiation_type CuK\a
_diffrn_radiation_wavelength 1.54184
_diffrn_reflns_av_R_equivalents 0.0473
_diffrn_reflns_av_unetI/netI 0.0125
_diffrn_reflns_Laue_measured_fraction_full 0.974
_diffrn_reflns_Laue_measured_fraction_max 0.995
_diffrn_reflns_limit_h_max 14
_diffrn_reflns_limit_h_min -14
_diffrn_reflns_limit_k_max 5
_diffrn_reflns_limit_k_min -7
_diffrn_reflns_limit_l_max 15
_diffrn_reflns_limit_l_min -15
_diffrn_reflns_number 69848
_diffrn_reflns_point_group_measured_fraction_full 0.893
_diffrn_reflns_point_group_measured_fraction_max 0.912
_diffrn_reflns_theta_full 67.684
_diffrn_reflns_theta_max 66.554
_diffrn_reflns_theta_min 3.527
_diffrn_source 'SuperNova (Cu) X-ray Source'
_exptl_absorpt_coefficient_mu 3.175
_exptl_absorpt_correction_T_max 1.00000
_exptl_absorpt_correction_T_min 0.07999
_exptl_absorpt_correction_type multi-scan
_exptl_absorpt_process_details
;
CrysAlisPro, Agilent Technologies,
Version 1.171.36.32 (release 02-08-2013 CrysAlis171 .NET)
(compiled Aug  2 2013,16:46:58)
Empirical absorption correction using spherical harmonics,
 implemented in SCALE3 ABSPACK scaling algorithm.
;
_exptl_crystal_colour
;
;
_exptl_crystal_density_diffrn 1.494
_exptl_crystal_density_method 'not measured'
_exptl_crystal_description
;
;
_exptl_crystal_F_000 432
_exptl_crystal_size_max 0.1
_exptl_crystal_size_mid 0.1
_exptl_crystal_size_min 0.05
_refine_diff_density_max 0.580
_refine_diff_density_min -0.372
_refine_diff_density_rms 0.065
_refine_ls_abs_structure_details
;
 Flack x determined using 1208 quotients [(I+)-(I-)]/[(I+)+(I-)]
 (Parsons, Flack and Wagner, Acta Cryst. B69 (2013) 249-259).
;
_refine_ls_abs_structure_Flack -0.024(7)
_refine_ls_extinction_coef 0.0111(7)
_refine_ls_extinction_expression Fc^*^=kFc[1+0.001xFc^2^\l^3^/sin(2\q)]^-1/4^
_refine_ls_extinction_method SHELXL
_refine_ls_goodness_of_fit_ref 1.076
_refine_ls_hydrogen_treatment constr
_refine_ls_matrix_type full
_refine_ls_number_parameters 245
_refine_ls_number_reflns 3042
_refine_ls_number_restraints 1
_refine_ls_restrained_S_all 1.076
_refine_ls_R_factor_all 0.0261
_refine_ls_R_factor_gt 0.0260
_refine_ls_shift/su_max 0.001
_refine_ls_shift/su_mean 0.000
_refine_ls_structure_factor_coef Fsqd
_refine_ls_weighting_details 'w=1/[\s^2^(Fo^2^)+(0.0467P)^2^+0.3905P] where P=(Fo^2^+2Fc^2^)/3'
_refine_ls_weighting_scheme calc
_refine_ls_wR_factor_gt 0.0684
_refine_ls_wR_factor_ref 0.0684
_reflns_Friedel_coverage 0.660
_reflns_Friedel_fraction_full 0.792
_reflns_Friedel_fraction_max 0.809
_reflns_number_gt 3038
_reflns_number_total 3042
_reflns_threshold_expression 'I > 2\s(I)'
_cod_data_source_file jo6b00608_si_002.cif
_cod_data_source_block exp_6570
_cod_original_cell_volume 945.069(11)
_cod_database_code 4036815
_shelxl_version_number 2014-3
_chemical_oxdiff_formula C22H17Br1O4
_shelx_space_group_comment
;
The symmetry employed for this shelxl refinement is uniquely defined
by the following loop, which should always be used as a source of
symmetry information in preference to the above space-group names.
They are only intended as comments.
;
_shelx_estimated_absorpt_t_max 0.857
_shelx_estimated_absorpt_t_min 0.742
_reflns_odcompleteness_completeness 100.00
_reflns_odcompleteness_iscentric 1
_reflns_odcompleteness_theta 71.98
_olex2_refinement_description
;
1. Fixed Uiso
 At 1.2 times of:
  All C(H) groups, All C(H,H) groups
2.a Ternary CH refined with riding coordinates:
 C13(H13)
2.b Secondary CH2 refined with riding coordinates:
 C1(H1A,H1B), C9(H9A,H9B), C10(H10A,H10B)
2.c Aromatic/amide H refined with riding coordinates:
 C3(H3), C6(H6), C11(H11), C18(H18), C19(H19), C21(H21), C22(H22)
2.d X=CH2 refined with riding coordinates:
 C12(H12A,H12B)
2.e :
 C15(H15)
;
_olex2_submission_special_instructions 'No special instructions were received'

loop_
_space_group_symop_operation_xyz
'x, y, z'
'-x, y+1/2, -z'

loop_
_atom_site_label
_atom_site_type_symbol
_atom_site_fract_x
_atom_site_fract_y
_atom_site_fract_z
_atom_site_U_iso_or_equiv
_atom_site_adp_type
_atom_site_occupancy
_atom_site_site_symmetry_order
_atom_site_calc_flag
_atom_site_refinement_flags_posn
Br1 Br 1.46620(2) 0.94568(8) 0.85010(2) 0.03279(16) Uani 1 1 d .
C1 C 0.5872(5) 0.8720(11) 0.4133(4) 0.069(2) Uani 1 1 d .
H1A H 0.5195 0.8191 0.3687 0.083 Uiso 1 1 calc R
H1B H 0.6037 1.0215 0.3882 0.083 Uiso 1 1 calc R
C2 C 0.6442(3) 0.7271(7) 0.5741(3) 0.0300(8) Uani 1 1 d .
C3 C 0.6592(3) 0.6684(6) 0.6791(3) 0.0276(8) Uani 1 1 d .
H3 H 0.6175 0.7344 0.7267 0.033 Uiso 1 1 calc R
C4 C 0.7383(2) 0.5069(5) 0.7149(2) 0.0219(8) Uani 1 1 d .
C5 C 0.7993(2) 0.4160(6) 0.6438(2) 0.0207(7) Uani 1 1 d .
C6 C 0.7810(2) 0.4754(8) 0.5351(2) 0.0288(8) Uani 1 1 d .
H6 H 0.8209 0.4090 0.4859 0.035 Uiso 1 1 calc R
C7 C 0.7035(3) 0.6324(7) 0.5031(3) 0.0314(8) Uani 1 1 d .
C8 C 0.7548(2) 0.4428(8) 0.8312(2) 0.0253(6) Uani 1 1 d .
C9 C 0.6534(3) 0.3919(7) 0.8781(3) 0.0387(11) Uani 1 1 d .
H9A H 0.6523 0.4372 0.9528 0.046 Uiso 1 1 calc R
H9B H 0.5826 0.4014 0.8301 0.046 Uiso 1 1 calc R
C10 C 0.7287(3) 0.2078(8) 0.8594(3) 0.0394(10) Uani 1 1 d .
H10A H 0.7040 0.1041 0.8000 0.047 Uiso 1 1 calc R
H10B H 0.7737 0.1399 0.9226 0.047 Uiso 1 1 calc R
C11 C 0.8430(3) 0.5576(7) 0.9044(3) 0.0317(8) Uani 1 1 d .
H11 H 0.8544 0.5124 0.9770 0.038 Uiso 1 1 calc R
C12 C 0.9068(3) 0.7157(7) 0.8785(3) 0.0382(9) Uani 1 1 d .
H12A H 0.8986 0.7668 0.8069 0.046 Uiso 1 1 calc R
H12B H 0.9609 0.7784 0.9315 0.046 Uiso 1 1 calc R
C13 C 0.8927(2) 0.2599(6) 0.6827(2) 0.0211(7) Uani 1 1 d .
H13 H 0.8813 0.1896 0.7512 0.025 Uiso 1 1 calc R
C14 C 0.9093(2) 0.0880(6) 0.6063(2) 0.0244(7) Uani 1 1 d .
C15 C 0.9256(3) -0.0458(9) 0.5430(3) 0.0345(7) Uani 1 1 d .
H15 H 0.9387 -0.1534 0.4920 0.041 Uiso 1 1 calc R
C16 C 1.0704(3) 0.3281(6) 0.7801(2) 0.0225(7) Uani 1 1 d .
C17 C 1.1641(2) 0.4839(6) 0.7945(2) 0.0217(7) Uani 1 1 d .
C18 C 1.2585(3) 0.4168(7) 0.8624(2) 0.0280(8) Uani 1 1 d .
H18 H 1.2607 0.2777 0.8977 0.034 Uiso 1 1 calc R
C19 C 1.3488(3) 0.5534(7) 0.8779(3) 0.0305(8) Uani 1 1 d .
H19 H 1.4136 0.5090 0.9231 0.037 Uiso 1 1 calc R
C20 C 1.3428(2) 0.7552(6) 0.8265(2) 0.0251(7) Uani 1 1 d .
C21 C 1.2505(3) 0.8266(7) 0.7599(3) 0.0295(8) Uani 1 1 d .
H21 H 1.2484 0.9671 0.7258 0.035 Uiso 1 1 calc R
C22 C 1.1609(3) 0.6874(6) 0.7441(3) 0.0283(8) Uani 1 1 d .
H22 H 1.0967 0.7323 0.6982 0.034 Uiso 1 1 calc R
O1 O 0.6736(3) 0.7254(6) 0.4036(2) 0.0506(9) Uani 1 1 d .
O2 O 0.5734(2) 0.8819(6) 0.5220(2) 0.0483(9) Uani 1 1 d .
O3 O 0.99048(16) 0.3994(4) 0.70169(16) 0.0220(6) Uani 1 1 d .
O4 O 1.0651(2) 0.1607(5) 0.8295(2) 0.0358(6) Uani 1 1 d .

loop_
_atom_site_aniso_label
_atom_site_aniso_U_11
_atom_site_aniso_U_22
_atom_site_aniso_U_33
_atom_site_aniso_U_23
_atom_site_aniso_U_13
_atom_site_aniso_U_12
Br1 0.02226(18) 0.0415(3) 0.0358(2) -0.00908(18) 0.00833(11) -0.00766(17)
C1 0.087(4) 0.084(5) 0.038(2) 0.016(2) 0.012(2) 0.056(3)
C2 0.0254(16) 0.031(2) 0.0332(17) -0.0006(15) 0.0031(13) 0.0074(14)
C3 0.0211(15) 0.031(2) 0.0320(16) -0.0058(14) 0.0083(12) 0.0005(14)
C4 0.0209(13) 0.020(2) 0.0259(14) -0.0043(12) 0.0062(11) -0.0053(11)
C5 0.0177(12) 0.020(2) 0.0250(13) -0.0023(13) 0.0037(10) -0.0013(13)
C6 0.0272(14) 0.036(2) 0.0241(13) -0.0026(16) 0.0065(11) 0.0032(16)
C7 0.0334(18) 0.037(2) 0.0237(16) 0.0017(15) 0.0031(13) 0.0072(16)
C8 0.0279(14) 0.0256(18) 0.0249(13) -0.0042(18) 0.0121(10) 0.0001(19)
C9 0.0391(19) 0.046(3) 0.0367(17) 0.0021(17) 0.0233(15) -0.0044(17)
C10 0.052(2) 0.032(3) 0.041(2) 0.0037(17) 0.0276(18) -0.0027(19)
C11 0.0362(18) 0.034(2) 0.0246(15) -0.0032(14) 0.0027(13) 0.0067(17)
C12 0.0355(19) 0.037(3) 0.0396(19) -0.0114(18) -0.0003(15) -0.0038(17)
C13 0.0203(14) 0.0192(19) 0.0249(14) 0.0016(12) 0.0072(11) -0.0026(12)
C14 0.0208(14) 0.022(2) 0.0310(16) 0.0027(15) 0.0070(12) 0.0006(13)
C15 0.0359(16) 0.030(2) 0.0395(16) -0.006(2) 0.0117(12) 0.002(2)
C16 0.0240(15) 0.021(2) 0.0224(14) -0.0012(14) 0.0037(11) 0.0024(13)
C17 0.0238(13) 0.021(2) 0.0202(12) -0.0024(13) 0.0042(10) 0.0010(13)
C18 0.0279(15) 0.026(2) 0.0288(14) 0.0018(16) 0.0024(11) 0.0006(16)
C19 0.0208(15) 0.041(2) 0.0276(15) -0.0029(15) -0.0010(12) 0.0039(15)
C20 0.0208(14) 0.032(2) 0.0231(14) -0.0080(14) 0.0065(11) -0.0027(14)
C21 0.0304(17) 0.027(2) 0.0310(16) 0.0040(15) 0.0047(13) -0.0026(16)
C22 0.0224(16) 0.031(2) 0.0295(15) 0.0008(14) -0.0010(12) -0.0002(14)
O1 0.0589(18) 0.069(2) 0.0238(12) 0.0091(14) 0.0048(12) 0.0335(16)
O2 0.0470(15) 0.056(3) 0.0405(14) 0.0035(13) 0.0043(12) 0.0291(14)
O3 0.0176(9) 0.0229(17) 0.0253(9) 0.0033(9) 0.0026(7) -0.0011(9)
O4 0.0337(13) 0.0296(16) 0.0406(13) 0.0137(12) -0.0038(10) -0.0039(11)

loop_
_atom_type_symbol
_atom_type_description
_atom_type_scat_dispersion_real
_atom_type_scat_dispersion_imag
_atom_type_scat_source
C C 0.0181 0.0091 'International Tables Vol C Tables 4.2.6.8 and 6.1.1.4'
H H 0.0000 0.0000 'International Tables Vol C Tables 4.2.6.8 and 6.1.1.4'
Br Br -0.6763 1.2805 'International Tables Vol C Tables 4.2.6.8 and 6.1.1.4'
O O 0.0492 0.0322 'International Tables Vol C Tables 4.2.6.8 and 6.1.1.4'

loop_
_geom_angle_atom_site_label_1
_geom_angle_atom_site_label_2
_geom_angle_atom_site_label_3
_geom_angle
H1A C1 H1B 108.3
O1 C1 H1A 109.9
O1 C1 H1B 109.9
O1 C1 O2 109.1(3)
O2 C1 H1A 109.9
O2 C1 H1B 109.9
C3 C2 C7 121.9(3)
C3 C2 O2 128.3(3)
O2 C2 C7 109.8(3)
C2 C3 H3 120.9
C2 C3 C4 118.1(3)
C4 C3 H3 120.9
C3 C4 C8 117.9(3)
C5 C4 C3 119.6(3)
C5 C4 C8 122.4(3)
C4 C5 C6 121.4(3)
C4 C5 C13 120.6(3)
C6 C5 C13 117.9(3)
C5 C6 H6 121.3
C7 C6 C5 117.3(3)
C7 C6 H6 121.3
C6 C7 C2 121.5(3)
C6 C7 O1 128.7(3)
O1 C7 C2 109.7(3)
C4 C8 C9 116.7(3)
C4 C8 C10 118.2(3)
C10 C8 C9 59.3(3)
C11 C8 C4 117.3(3)
C11 C8 C9 115.4(3)
C11 C8 C10 117.1(3)
C8 C9 H9A 117.8
C8 C9 H9B 117.8
H9A C9 H9B 114.9
C10 C9 C8 60.1(3)
C10 C9 H9A 117.8
C10 C9 H9B 117.8
C8 C10 H10A 117.7
C8 C10 H10B 117.7
C9 C10 C8 60.5(2)
C9 C10 H10A 117.7
C9 C10 H10B 117.7
H10A C10 H10B 114.8
C8 C11 H11 116.7
C12 C11 C8 126.6(3)
C12 C11 H11 116.7
C11 C12 H12A 120.0
C11 C12 H12B 120.0
H12A C12 H12B 120.0
C5 C13 H13 109.5
C14 C13 C5 114.3(3)
C14 C13 H13 109.5
C14 C13 O3 108.1(2)
O3 C13 C5 105.7(3)
O3 C13 H13 109.5
C15 C14 C13 177.4(4)
C14 C15 H15 180.0
O3 C16 C17 110.9(3)
O4 C16 C17 125.4(3)
O4 C16 O3 123.7(3)
C18 C17 C16 117.3(3)
C22 C17 C16 122.9(3)
C22 C17 C18 119.9(3)
C17 C18 H18 120.1
C19 C18 C17 119.9(4)
C19 C18 H18 120.1
C18 C19 H19 120.7
C20 C19 C18 118.7(3)
C20 C19 H19 120.7
C19 C20 Br1 118.6(2)
C19 C20 C21 122.7(3)
C21 C20 Br1 118.6(3)
C20 C21 H21 121.0
C20 C21 C22 118.1(3)
C22 C21 H21 121.0
C17 C22 C21 120.8(3)
C17 C22 H22 119.6
C21 C22 H22 119.6
C7 O1 C1 105.6(3)
C2 O2 C1 105.4(3)
C16 O3 C13 115.4(2)

loop_
_geom_bond_atom_site_label_1
_geom_bond_atom_site_label_2
_geom_bond_distance
Br1 C20 1.907(3)
C1 H1A 0.9900
C1 H1B 0.9900
C1 O1 1.417(6)
C1 O2 1.422(5)
C2 C3 1.363(5)
C2 C7 1.382(5)
C2 O2 1.378(5)
C3 H3 0.9500
C3 C4 1.409(5)
C4 C5 1.388(4)
C4 C8 1.508(4)
C5 C6 1.408(4)
C5 C13 1.517(4)
C6 H6 0.9500
C6 C7 1.368(5)
C7 O1 1.377(4)
C8 C9 1.518(4)
C8 C10 1.512(7)
C8 C11 1.489(5)
C9 H9A 0.9900
C9 H9B 0.9900
C9 C10 1.499(6)
C10 H10A 0.9900
C10 H10B 0.9900
C11 H11 0.9500
C11 C12 1.320(6)
C12 H12A 0.9500
C12 H12B 0.9500
C13 H13 1.0000
C13 C14 1.459(5)
C13 O3 1.471(4)
C14 C15 1.181(6)
C15 H15 0.9500
C16 C17 1.489(5)
C16 O3 1.358(4)
C16 O4 1.197(4)
C17 C18 1.402(4)
C17 C22 1.383(5)
C18 H18 0.9500
C18 C19 1.385(5)
C19 H19 0.9500
C19 C20 1.378(6)
C20 C21 1.382(5)
C21 H21 0.9500
C21 C22 1.387(5)
C22 H22 0.9500
